data_2021831
loop_
_publ_author_name
'Sun, Wei'
'Zuo, Limin'
'Zhao, Ting'
'Zhu, Zhiling'
'Shan, Guangzhi'

_publ_section_title
;
 Five solvates of a multicomponent pharmaceutical salt formed by berberine
 and diclofenac
;
_journal_coeditor_code FP3076
_journal_issue 12
_journal_name_full 'Acta Crystallographica Section C'
_journal_page_first
;
;
_journal_paper_doi 10.1107/S2053229619015432
_journal_volume 75
_journal_year 2019
_chemical_formula_iupac 'C20 H18 N O4 +, C14 H10 Cl2 N O2 -, 2H2 O'
_chemical_formula_moiety 'C20 H18 N O4 +, C14 H10 Cl2 N O2 -, 2(H2 O)'
_chemical_formula_sum 'C34 H32 Cl2 N2 O8'
_chemical_formula_weight 667.51
_chemical_name_systematic
'5,6-Dihydro-9,10-dimethoxybenzo[<i>g</i>][1,3]benzodioxolo[5,6-<i>a</i>]quinolizinium 2-[2-(2,6-dichloroanilino)phenyl]acetate dihydrate'
_space_group_crystal_system orthorhombic
_space_group_IT_number 61
_space_group_name_Hall '-P 2ac 2ab'
_space_group_name_H-M_alt 'P b c a'
_atom_sites_solution_hydrogens mixed
_atom_sites_solution_primary direct
_audit_creation_method
;
Olex2 1.2
(compiled 2018.05.29 svn.r3508 for OlexSys, GUI svn.r5506)
;
_cell_angle_alpha 90
_cell_angle_beta 90
_cell_angle_gamma 90
_cell_formula_units_Z 8
_cell_length_a 20.8602(3)
_cell_length_b 8.76477(12)
_cell_length_c 34.5299(7)
_cell_measurement_reflns_used 8118
_cell_measurement_temperature 293(2)
_cell_measurement_theta_max 66.8020
_cell_measurement_theta_min 4.2180
_cell_volume 6313.27(18)
_computing_cell_refinement
;
CrysAlis PRO (Rigaku OD, 2017)
;
_computing_data_collection
;
CrysAlis PRO (Rigaku OD, 2017)
;
_computing_data_reduction
;
CrysAlis PRO (Rigaku OD, 2017)
;
_computing_molecular_graphics
;
<i>OLEX2</i> (Dolomanov <i>et al.</i>,  2009)
;
_computing_publication_material
;
<i>OLEX2</i> (Dolomanov <i>et al.</i>,  2009),
PLATON (Spek, 2009),
Mercury (Macrae <i>et al.</i>,  2008) and
publCIF (Westrip, 2010)
;
_computing_structure_refinement
;
SHELXL2014 (Sheldrick, 2015)
;
_computing_structure_solution
;
SHELXS97 (Sheldrick, 2008)
;
_diffrn_ambient_temperature 293.15
_diffrn_detector 'CCD plate'
_diffrn_detector_area_resol_mean 10.4674
_diffrn_measured_fraction_theta_full 0.994
_diffrn_measured_fraction_theta_max 0.994
_diffrn_measurement_device 'four-circle diffractometer'
_diffrn_measurement_device_type 'Rigaku Xcalibur Atlas Gemini ultra'
_diffrn_measurement_method '\w scans'
_diffrn_radiation_monochromator mirror
_diffrn_radiation_probe x-ray
_diffrn_radiation_type CuK\a
_diffrn_radiation_wavelength 1.54184
_diffrn_reflns_av_R_equivalents 0.0360
_diffrn_reflns_av_unetI/netI 0.0197
_diffrn_reflns_limit_h_max 23
_diffrn_reflns_limit_h_min -24
_diffrn_reflns_limit_k_max 8
_diffrn_reflns_limit_k_min -10
_diffrn_reflns_limit_l_max 40
_diffrn_reflns_limit_l_min -35
_diffrn_reflns_number 26375
_diffrn_reflns_theta_full 66.701
_diffrn_reflns_theta_max 66.701
_diffrn_reflns_theta_min 4.239
_diffrn_source 'fine-focus sealed X-ray tube'
_exptl_absorpt_coefficient_mu 2.323
_exptl_absorpt_correction_T_max 1.00000
_exptl_absorpt_correction_T_min 0.58407
_exptl_absorpt_correction_type multi-scan
_exptl_absorpt_process_details
;
(CrysAlis PRO; Rigaku OD, 2017)
;
_exptl_crystal_colour 'clear yellowish colourless'
_exptl_crystal_density_diffrn 1.405
_exptl_crystal_description needle
_exptl_crystal_F_000 2784
_exptl_crystal_size_max 0.21
_exptl_crystal_size_mid 0.13
_exptl_crystal_size_min 0.1
_refine_diff_density_max 0.585
_refine_diff_density_min -0.433
_refine_ls_extinction_method none
_refine_ls_goodness_of_fit_ref 1.017
_refine_ls_hydrogen_treatment mixed
_refine_ls_matrix_type full
_refine_ls_number_parameters 456
_refine_ls_number_reflns 5569
_refine_ls_number_restraints 1
_refine_ls_restrained_S_all 1.017
_refine_ls_R_factor_all 0.0565
_refine_ls_R_factor_gt 0.0427
_refine_ls_shift/su_max 0.001
_refine_ls_shift/su_mean 0.000
_refine_ls_structure_factor_coef Fsqd
_refine_ls_weighting_details 'w=1/[\s^2^(Fo^2^)+(0.0548P)^2^+2.9645P] where P=(Fo^2^+2Fc^2^)/3'
_refine_ls_weighting_scheme calc
_refine_ls_wR_factor_gt 0.1082
_refine_ls_wR_factor_ref 0.1189
_reflns_number_gt 4442
_reflns_number_total 5569
_reflns_threshold_expression 'I > 2\s(I)'
_cod_data_source_file fp3076sup1.cif
_cod_data_source_block I
_cod_original_cell_volume 6313.29(18)
_cod_database_code 2021831
_shelx_space_group_comment
;
The symmetry employed for this shelxl refinement is uniquely defined
by the following loop, which should always be used as a source of
symmetry information in preference to the above space-group names.
They are only intended as comments.
;
_shelx_estimated_absorpt_t_min 0.641
_shelx_estimated_absorpt_t_max 0.801

loop_
_space_group_symop_operation_xyz
'x, y, z'
'-x+1/2, -y, z+1/2'
'x+1/2, -y+1/2, -z'
'-x, y+1/2, -z+1/2'
'-x, -y, -z'
'x-1/2, y, -z-1/2'
'-x-1/2, y-1/2, z'
'x, -y-1/2, z-1/2'

loop_
_atom_site_type_symbol
_atom_site_label
_atom_site_fract_x
_atom_site_fract_y
_atom_site_fract_z
_atom_site_U_iso_or_equiv
_atom_site_adp_type
_atom_site_calc_flag
_atom_site_occupancy
_atom_site_disorder_assembly
_atom_site_disorder_group
O O1 0.20653(9) 0.7466(2) 0.28745(5) 0.0743(5) Uani d 1 . .
N N1 0.31989(8) 0.3725(2) 0.43172(6) 0.0546(5) Uani d 1 . .
C C1 0.13861(15) 0.7503(4) 0.29117(9) 0.0790(8) Uani d 1 . .
H H1A 0.1185 0.7261 0.2666 0.095 Uiso calc 1 . .
H H1B 0.1246 0.8511 0.2991 0.095 Uiso calc 1 . .
O O2 0.12120(9) 0.6399(3) 0.31969(7) 0.0931(7) Uani d 1 . .
C C2 0.22818(12) 0.6637(3) 0.31864(7) 0.0597(6) Uani d 1 . .
O O3 0.36147(8) 0.1664(2) 0.53532(5) 0.0634(4) Uani d 1 . .
C C3 0.28923(13) 0.6410(4) 0.33074(8) 0.0731(8) Uani d 1 . .
H H3 0.3237 0.6828 0.3173 0.088 Uiso calc 1 . .
O O4 0.26778(9) 0.0309(3) 0.57805(6) 0.0835(6) Uani d 1 . .
C C4 0.29886(11) 0.5529(3) 0.36404(8) 0.0613(6) Uani d 1 . .
C C5 0.3646(2) 0.5486(10) 0.38207(16) 0.0646(15) Uani d 0.754(15) A 1
H H5A 0.3969 0.5584 0.3620 0.078 Uiso calc 0.754(15) A 1
H H5B 0.3694 0.6339 0.3998 0.078 Uiso calc 0.754(15) A 1
C C6 0.37436(18) 0.4021(9) 0.40355(18) 0.0603(14) Uani d 0.754(15) A 1
H H6A 0.4145 0.4066 0.4176 0.072 Uiso calc 0.754(15) A 1
H H6B 0.3770 0.3186 0.3852 0.072 Uiso calc 0.754(15) A 1
C C5' 0.3652(6) 0.469(3) 0.3740(5) 0.062(4) Uani d 0.246(15) A 2
H H5'A 0.3644 0.3644 0.3647 0.074 Uiso calc 0.246(15) A 2
H H5'B 0.4008 0.5215 0.3618 0.074 Uiso calc 0.246(15) A 2
C C6' 0.3720(5) 0.472(2) 0.4171(5) 0.053(4) Uani d 0.246(15) A 2
H H6'A 0.4136 0.4336 0.4249 0.064 Uiso calc 0.246(15) A 2
H H6'B 0.3671 0.5755 0.4268 0.064 Uiso calc 0.246(15) A 2
C C7 0.33290(10) 0.3004(3) 0.46449(7) 0.0541(6) Uani d 1 . .
H H7 0.3754 0.2895 0.4720 0.065 Uiso calc 1 . .
C C8 0.28479(10) 0.2404(3) 0.48808(7) 0.0501(5) Uani d 1 . .
C C9 0.29935(11) 0.1645(3) 0.52303(7) 0.0547(6) Uani d 1 . .
C C10 0.25014(12) 0.1001(3) 0.54435(7) 0.0615(6) Uani d 1 . .
C C11 0.18636(12) 0.1099(3) 0.53090(8) 0.0656(7) Uani d 1 . .
H H11 0.1537 0.0633 0.5449 0.079 Uiso calc 1 . .
C C12 0.17175(11) 0.1865(3) 0.49775(8) 0.0619(6) Uani d 1 . .
H H12 0.1293 0.1931 0.4897 0.074 Uiso calc 1 . .
C C13 0.22017(10) 0.2558(3) 0.47552(7) 0.0524(5) Uani d 1 . .
C C14 0.20888(10) 0.3415(3) 0.44178(7) 0.0544(6) Uani d 1 . .
H H14 0.1667 0.3591 0.4343 0.065 Uiso calc 1 . .
C C15 0.25738(10) 0.4002(2) 0.41950(7) 0.0507(5) Uani d 1 . .
C C16 0.24759(11) 0.4897(3) 0.38397(7) 0.0512(5) Uani d 1 . .
C C17 0.18472(12) 0.5143(3) 0.37036(9) 0.0684(7) Uani d 1 . .
H H17 0.1495 0.4729 0.3831 0.082 Uiso calc 1 . .
C C18 0.17740(12) 0.6005(3) 0.33809(8) 0.0633(6) Uani d 1 . .
C C19 0.39266(13) 0.0211(3) 0.53690(9) 0.0694(7) Uani d 1 . .
H H19A 0.3870 -0.0309 0.5127 0.104 Uiso calc 1 . .
H H19B 0.3743 -0.0388 0.5574 0.104 Uiso calc 1 . .
H H19C 0.4376 0.0355 0.5417 0.104 Uiso calc 1 . .
C C20 0.21992(17) -0.0310(5) 0.60255(10) 0.1038(12) Uani d 1 . .
H H20A 0.1932 -0.0992 0.5879 0.156 Uiso calc 1 . .
H H20B 0.1942 0.0501 0.6129 0.156 Uiso calc 1 . .
H H20C 0.2399 -0.0859 0.6234 0.156 Uiso calc 1 . .
Cl Cl1 0.67249(3) 0.52358(10) 0.28717(2) 0.0869(3) Uani d 1 . .
Cl Cl2 0.52752(3) 0.16717(7) 0.37853(2) 0.0698(2) Uani d 1 . .
N N2 0.57486(9) 0.4642(2) 0.34953(5) 0.0453(4) Uani d 1 . .
H H2 0.5653(12) 0.455(3) 0.3728(8) 0.059(7) Uiso d 1 . .
O O5 0.47800(8) 0.71321(19) 0.44586(5) 0.0578(4) Uani d 1 . .
O O6 0.53268(10) 0.51079(18) 0.42563(5) 0.0650(5) Uani d 1 . .
C C21 0.60135(9) 0.3355(2) 0.33154(6) 0.0435(5) Uani d 1 . .
C C22 0.64774(10) 0.3456(3) 0.30255(7) 0.0546(6) Uani d 1 . .
C C23 0.67595(11) 0.2167(4) 0.28633(7) 0.0660(7) Uani d 1 . .
H H23 0.7061 0.2269 0.2667 0.079 Uiso calc 1 . .
C C24 0.65913(13) 0.0750(4) 0.29941(8) 0.0692(7) Uani d 1 . .
H H24 0.6783 -0.0112 0.2888 0.083 Uiso calc 1 . .
C C25 0.61447(12) 0.0598(3) 0.32783(8) 0.0631(6) Uani d 1 . .
H H25 0.6033 -0.0365 0.3369 0.076 Uiso calc 1 . .
C C26 0.58573(11) 0.1888(3) 0.34325(6) 0.0492(5) Uani d 1 . .
C C27 0.53372(9) 0.5663(2) 0.33049(6) 0.0414(4) Uani d 1 . .
C C28 0.51014(11) 0.5380(3) 0.29349(6) 0.0530(5) Uani d 1 . .
H H28 0.5216 0.4487 0.2807 0.064 Uiso calc 1 . .
C C29 0.46983(12) 0.6415(3) 0.27558(7) 0.0623(7) Uani d 1 . .
H H29 0.4550 0.6223 0.2507 0.075 Uiso calc 1 . .
C C30 0.45164(12) 0.7723(3) 0.29445(7) 0.0613(6) Uani d 1 . .
H H30 0.4240 0.8412 0.2825 0.074 Uiso calc 1 . .
C C31 0.47466(11) 0.8011(3) 0.33132(7) 0.0529(5) Uani d 1 . .
H H31 0.4622 0.8899 0.3440 0.063 Uiso calc 1 . .
C C32 0.51597(10) 0.7007(2) 0.34994(6) 0.0426(5) Uani d 1 . .
C C33 0.54318(11) 0.7399(2) 0.38930(6) 0.0476(5) Uani d 1 . .
H H33A 0.5357 0.8475 0.3942 0.057 Uiso calc 1 . .
H H33B 0.5892 0.7241 0.3886 0.057 Uiso calc 1 . .
C C34 0.51536(11) 0.6480(2) 0.42320(6) 0.0470(5) Uani d 1 . .
O O2W 0.43186(9) 0.0137(3) 0.43829(6) 0.0701(5) Uani d 1 . .
O O1W 0.50921(10) 0.7218(2) 0.52578(6) 0.0649(5) Uani d 1 . .
H H1WA 0.4930(15) 0.647(4) 0.5385(9) 0.081(10) Uiso d 1 . .
H H2WA 0.4542(16) 0.079(4) 0.4491(10) 0.086(11) Uiso d 1 . .
H H1WB 0.4975(16) 0.713(4) 0.5027(11) 0.090(11) Uiso d 1 . .
H H2WB 0.4495(17) -0.076(2) 0.4399(11) 0.114(14) Uiso d 1 . .

loop_
_atom_site_aniso_label
_atom_site_aniso_U_11
_atom_site_aniso_U_22
_atom_site_aniso_U_33
_atom_site_aniso_U_12
_atom_site_aniso_U_13
_atom_site_aniso_U_23
O1 0.0730(12) 0.0856(13) 0.0645(11) -0.0028(10) 0.0086(9) 0.0006(10)
N1 0.0351(9) 0.0562(11) 0.0726(13) -0.0052(8) 0.0060(8) -0.0078(10)
C1 0.0784(19) 0.091(2) 0.0672(17) 0.0131(17) 0.0137(14) 0.0058(16)
O2 0.0567(11) 0.1235(18) 0.0990(15) 0.0064(11) 0.0032(10) 0.0357(14)
C2 0.0607(15) 0.0588(14) 0.0596(14) -0.0021(12) 0.0104(11) -0.0121(12)
O3 0.0468(9) 0.0689(10) 0.0743(11) -0.0066(8) -0.0065(8) -0.0113(9)
C3 0.0574(16) 0.091(2) 0.0707(17) -0.0161(14) 0.0149(13) 0.0007(15)
O4 0.0610(11) 0.1184(17) 0.0711(12) -0.0047(11) 0.0116(9) 0.0099(12)
C4 0.0459(13) 0.0706(15) 0.0674(15) -0.0072(12) 0.0105(11) -0.0113(13)
C5 0.0462(19) 0.072(4) 0.076(3) -0.011(2) 0.0097(17) -0.010(2)
C6 0.0378(17) 0.069(4) 0.074(3) -0.0051(19) 0.0119(17) -0.011(3)
C5' 0.048(6) 0.060(9) 0.078(10) -0.007(7) 0.020(6) -0.010(8)
C6' 0.037(5) 0.051(7) 0.071(9) -0.010(5) 0.009(5) -0.011(6)
C7 0.0353(11) 0.0552(13) 0.0720(15) -0.0026(10) 0.0025(10) -0.0140(12)
C8 0.0381(11) 0.0477(11) 0.0646(14) -0.0018(9) 0.0055(10) -0.0170(11)
C9 0.0426(12) 0.0564(13) 0.0651(15) -0.0028(10) 0.0034(10) -0.0163(11)
C10 0.0533(13) 0.0696(16) 0.0616(14) -0.0013(12) 0.0070(12) -0.0095(13)
C11 0.0456(13) 0.0742(16) 0.0769(17) -0.0025(12) 0.0157(12) -0.0061(14)
C12 0.0387(12) 0.0692(15) 0.0777(17) 0.0008(11) 0.0097(11) -0.0066(14)
C13 0.0384(11) 0.0503(12) 0.0686(15) 0.0002(10) 0.0090(10) -0.0156(11)
C14 0.0355(11) 0.0563(13) 0.0713(15) 0.0010(10) 0.0056(10) -0.0095(12)
C15 0.0363(11) 0.0462(12) 0.0695(14) -0.0020(9) 0.0063(10) -0.0140(11)
C16 0.0419(11) 0.0474(12) 0.0644(13) -0.0030(9) 0.0073(10) -0.0133(11)
C17 0.0437(13) 0.0764(17) 0.0850(18) -0.0021(12) 0.0099(12) 0.0120(15)
C18 0.0511(14) 0.0665(15) 0.0723(17) 0.0033(12) 0.0090(12) -0.0026(13)
C19 0.0532(14) 0.0758(17) 0.0791(18) 0.0019(13) -0.0113(13) -0.0098(14)
C20 0.085(2) 0.152(4) 0.075(2) -0.018(2) 0.0217(17) 0.012(2)
Cl1 0.0634(4) 0.0979(5) 0.0993(5) -0.0176(4) 0.0135(4) 0.0421(4)
Cl2 0.0839(4) 0.0485(3) 0.0771(4) -0.0023(3) 0.0342(3) 0.0083(3)
N2 0.0530(11) 0.0461(10) 0.0367(9) -0.0020(8) -0.0048(8) 0.0060(8)
O5 0.0641(10) 0.0598(9) 0.0495(9) -0.0032(8) 0.0053(8) 0.0009(7)
O6 0.1025(14) 0.0458(9) 0.0466(9) -0.0011(9) 0.0110(8) 0.0095(7)
C21 0.0386(10) 0.0535(12) 0.0385(10) -0.0013(9) -0.0038(8) 0.0038(9)
C22 0.0402(11) 0.0753(16) 0.0482(12) -0.0064(11) -0.0024(9) 0.0124(11)
C23 0.0405(12) 0.106(2) 0.0520(13) 0.0089(13) 0.0064(10) -0.0005(14)
C24 0.0548(14) 0.0791(18) 0.0737(17) 0.0129(13) 0.0052(12) -0.0125(15)
C25 0.0614(15) 0.0551(14) 0.0730(16) 0.0065(12) 0.0063(13) -0.0048(12)
C26 0.0484(12) 0.0501(12) 0.0491(12) -0.0005(10) 0.0034(10) 0.0004(10)
C27 0.0386(10) 0.0469(11) 0.0386(10) -0.0098(9) -0.0020(8) 0.0082(9)
C28 0.0496(12) 0.0659(14) 0.0435(11) -0.0051(11) -0.0054(9) -0.0001(10)
C29 0.0540(14) 0.0884(19) 0.0446(12) -0.0048(13) -0.0119(10) 0.0101(13)
C30 0.0516(13) 0.0757(17) 0.0565(14) 0.0022(12) -0.0073(11) 0.0226(13)
C31 0.0518(13) 0.0514(12) 0.0556(13) -0.0005(10) 0.0020(10) 0.0132(10)
C32 0.0435(11) 0.0436(11) 0.0408(10) -0.0093(9) 0.0002(8) 0.0111(9)
C33 0.0586(13) 0.0388(10) 0.0454(11) -0.0098(10) -0.0031(10) 0.0027(9)
C34 0.0568(13) 0.0464(12) 0.0378(11) -0.0095(10) -0.0060(9) 0.0010(9)
O2W 0.0473(10) 0.0803(14) 0.0827(13) -0.0017(10) -0.0077(9) 0.0020(11)
O1W 0.0757(12) 0.0674(11) 0.0515(10) -0.0184(9) -0.0014(9) 0.0079(9)

loop_
_atom_type_symbol
_atom_type_description
_atom_type_scat_dispersion_real
_atom_type_scat_dispersion_imag
_atom_type_scat_source
C C 0.0181 0.0091 'International Tables Vol C Tables 4.2.6.8 and 6.1.1.4'
H H 0.0000 0.0000 'International Tables Vol C Tables 4.2.6.8 and 6.1.1.4'
Cl Cl 0.3639 0.7018 'International Tables Vol C Tables 4.2.6.8 and 6.1.1.4'
N N 0.0311 0.0180 'International Tables Vol C Tables 4.2.6.8 and 6.1.1.4'
O O 0.0492 0.0322 'International Tables Vol C Tables 4.2.6.8 and 6.1.1.4'

loop_
_geom_angle_atom_site_label_1
_geom_angle_atom_site_label_2
_geom_angle_atom_site_label_3
_geom_angle
C2 O1 C1 105.6(2)
C7 N1 C6 118.4(2)
C7 N1 C6' 115.0(6)
C7 N1 C15 122.29(19)
C15 N1 C6 118.5(3)
C15 N1 C6' 118.7(5)
O1 C1 H1A 110.2
O1 C1 H1B 110.2
O1 C1 O2 107.5(2)
H1A C1 H1B 108.5
O2 C1 H1A 110.2
O2 C1 H1B 110.2
C18 O2 C1 105.8(2)
C3 C2 O1 128.9(2)
C3 C2 C18 121.1(3)
C18 C2 O1 110.1(2)
C9 O3 C19 115.64(18)
C2 C3 H3 121.0
C2 C3 C4 118.0(2)
C4 C3 H3 121.0
C10 O4 C20 119.3(2)
C3 C4 C5 118.9(3)
C3 C4 C5' 123.5(6)
C16 C4 C3 121.2(2)
C16 C4 C5 119.1(3)
C16 C4 C5' 112.1(6)
C4 C5 H5A 109.6
C4 C5 H5B 109.6
H5A C5 H5B 108.1
C6 C5 C4 110.5(5)
C6 C5 H5A 109.6
C6 C5 H5B 109.6
N1 C6 H6A 109.4
N1 C6 H6B 109.4
C5 C6 N1 111.2(5)
C5 C6 H6A 109.4
C5 C6 H6B 109.4
H6A C6 H6B 108.0
C4 C5' H5'A 110.4
C4 C5' H5'B 110.4
H5'A C5' H5'B 108.6
C6' C5' C4 106.6(14)
C6' C5' H5'A 110.4
C6' C5' H5'B 110.4
N1 C6' C5' 104.9(15)
N1 C6' H6'A 110.8
N1 C6' H6'B 110.8
C5' C6' H6'A 110.8
C5' C6' H6'B 110.8
H6'A C6' H6'B 108.8
N1 C7 H7 119.0
N1 C7 C8 122.1(2)
C8 C7 H7 119.0
C7 C8 C9 121.5(2)
C7 C8 C13 117.9(2)
C9 C8 C13 120.6(2)
O3 C9 C8 117.7(2)
O3 C9 C10 123.0(2)
C10 C9 C8 119.2(2)
O4 C10 C9 115.8(2)
O4 C10 C11 124.2(2)
C9 C10 C11 119.9(2)
C10 C11 H11 119.4
C12 C11 C10 121.2(2)
C12 C11 H11 119.4
C11 C12 H12 119.6
C11 C12 C13 120.7(2)
C13 C12 H12 119.6
C12 C13 C8 118.2(2)
C14 C13 C8 117.5(2)
C14 C13 C12 124.2(2)
C13 C14 H14 118.6
C15 C14 C13 122.8(2)
C15 C14 H14 118.6
N1 C15 C16 118.42(19)
C14 C15 N1 117.1(2)
C14 C15 C16 124.5(2)
C4 C16 C15 121.3(2)
C4 C16 C17 119.4(2)
C17 C16 C15 119.3(2)
C16 C17 H17 121.2
C18 C17 C16 117.7(2)
C18 C17 H17 121.2
C2 C18 O2 109.3(2)
C17 C18 O2 128.0(2)
C17 C18 C2 122.7(2)
O3 C19 H19A 109.5
O3 C19 H19B 109.5
O3 C19 H19C 109.5
H19A C19 H19B 109.5
H19A C19 H19C 109.5
H19B C19 H19C 109.5
O4 C20 H20A 109.5
O4 C20 H20B 109.5
O4 C20 H20C 109.5
H20A C20 H20B 109.5
H20A C20 H20C 109.5
H20B C20 H20C 109.5
C21 N2 H2 116.4(18)
C21 N2 C27 123.15(18)
C27 N2 H2 111.6(18)
C22 C21 N2 122.7(2)
C26 C21 N2 121.65(18)
C26 C21 C22 115.6(2)
C21 C22 Cl1 119.07(19)
C23 C22 Cl1 118.89(18)
C23 C22 C21 122.0(2)
C22 C23 H23 120.1
C24 C23 C22 119.7(2)
C24 C23 H23 120.1
C23 C24 H24 119.9
C25 C24 C23 120.2(3)
C25 C24 H24 119.9
C24 C25 H25 120.2
C24 C25 C26 119.6(3)
C26 C25 H25 120.2
C21 C26 Cl2 118.13(16)
C25 C26 Cl2 119.01(18)
C25 C26 C21 122.9(2)
N2 C27 C32 118.14(18)
C28 C27 N2 122.2(2)
C28 C27 C32 119.6(2)
C27 C28 H28 119.7
C29 C28 C27 120.6(2)
C29 C28 H28 119.7
C28 C29 H29 119.9
C30 C29 C28 120.3(2)
C30 C29 H29 119.9
C29 C30 H30 120.2
C29 C30 C31 119.5(2)
C31 C30 H30 120.2
C30 C31 H31 119.2
C30 C31 C32 121.7(2)
C32 C31 H31 119.2
C27 C32 C33 121.40(18)
C31 C32 C27 118.25(19)
C31 C32 C33 120.3(2)
C32 C33 H33A 108.5
C32 C33 H33B 108.5
C32 C33 C34 115.09(17)
H33A C33 H33B 107.5
C34 C33 H33A 108.5
C34 C33 H33B 108.5
O5 C34 O6 125.3(2)
O5 C34 C33 118.37(19)
O6 C34 C33 116.4(2)
H2WA O2W H2WB 111(3)
H1WA O1W H1WB 108(3)

loop_
_geom_bond_atom_site_label_1
_geom_bond_atom_site_label_2
_geom_bond_distance
O1 C1 1.423(4)
O1 C2 1.376(3)
N1 C6 1.518(4)
N1 C6' 1.484(11)
N1 C7 1.324(3)
N1 C15 1.392(3)
C1 H1A 0.9700
C1 H1B 0.9700
C1 O2 1.428(4)
O2 C18 1.377(3)
C2 C3 1.355(4)
C2 C18 1.371(3)
O3 C9 1.364(3)
O3 C19 1.431(3)
C3 H3 0.9300
C3 C4 1.400(4)
O4 C10 1.363(3)
O4 C20 1.417(4)
C4 C5 1.506(5)
C4 C5' 1.604(15)
C4 C16 1.387(3)
C5 H5A 0.9700
C5 H5B 0.9700
C5 C6 1.497(11)
C6 H6A 0.9700
C6 H6B 0.9700
C5' H5'A 0.9700
C5' H5'B 0.9700
C5' C6' 1.50(3)
C6' H6'A 0.9700
C6' H6'B 0.9700
C7 H7 0.9300
C7 C8 1.395(3)
C8 C9 1.411(4)
C8 C13 1.423(3)
C9 C10 1.384(3)
C10 C11 1.412(4)
C11 H11 0.9300
C11 C12 1.362(4)
C12 H12 0.9300
C12 C13 1.407(3)
C13 C14 1.406(4)
C14 H14 0.9300
C14 C15 1.371(3)
C15 C16 1.470(3)
C16 C17 1.410(3)
C17 H17 0.9300
C17 C18 1.355(4)
C19 H19A 0.9600
C19 H19B 0.9600
C19 H19C 0.9600
C20 H20A 0.9600
C20 H20B 0.9600
C20 H20C 0.9600
Cl1 C22 1.727(2)
Cl2 C26 1.730(2)
N2 H2 0.83(3)
N2 C21 1.402(3)
N2 C27 1.403(3)
O5 C34 1.244(3)
O6 C34 1.258(3)
C21 C22 1.395(3)
C21 C26 1.387(3)
C22 C23 1.392(4)
C23 H23 0.9300
C23 C24 1.367(4)
C24 H24 0.9300
C24 C25 1.360(4)
C25 H25 0.9300
C25 C26 1.386(3)
C27 C28 1.391(3)
C27 C32 1.405(3)
C28 H28 0.9300
C28 C29 1.382(3)
C29 H29 0.9300
C29 C30 1.373(4)
C30 H30 0.9300
C30 C31 1.384(3)
C31 H31 0.9300
C31 C32 1.389(3)
C32 C33 1.513(3)
C33 H33A 0.9700
C33 H33B 0.9700
C33 C34 1.535(3)
O2W H2WA 0.83(3)
O2W H2WB 0.868(10)
O1W H1WA 0.86(3)
O1W H1WB 0.84(4)

loop_
_geom_hbond_atom_site_label_D
_geom_hbond_atom_site_label_H
_geom_hbond_atom_site_label_A
_geom_hbond_site_symmetry_A
_geom_hbond_distance_DH
_geom_hbond_distance_HA
_geom_hbond_distance_DA
_geom_hbond_angle_DHA
N2 H2 O6 . 0.83(3) 2.01(3) 2.801(2) 159(3)
O1W H1WA O6 5_666 0.86(3) 1.94(4) 2.781(3) 170(3)
O2W H2WA O1W 5_666 0.83(3) 2.09(4) 2.902(3) 166(3)
O1W H1WB O5 . 0.84(4) 2.00(4) 2.836(3) 172(3)
O2W H2WB O5 1_545 0.868(10) 1.954(12) 2.816(3) 172(4)

loop_
_geom_torsion_atom_site_label_1
_geom_torsion_atom_site_label_2
_geom_torsion_atom_site_label_3
_geom_torsion_atom_site_label_4
_geom_torsion
O1 C1 O2 C18 13.4(3)
O1 C2 C3 C4 179.0(2)
O1 C2 C18 O2 0.6(3)
O1 C2 C18 C17 -179.1(2)
N1 C7 C8 C9 -179.7(2)
N1 C7 C8 C13 1.3(3)
N1 C15 C16 C4 -3.6(3)
N1 C15 C16 C17 177.8(2)
C1 O1 C2 C3 -172.1(3)
C1 O1 C2 C18 7.8(3)
C1 O2 C18 C2 -8.7(3)
C1 O2 C18 C17 171.0(3)
C2 O1 C1 O2 -13.0(3)
C2 C3 C4 C5 -169.4(4)
C2 C3 C4 C5' 158.4(11)
C2 C3 C4 C16 0.4(4)
O3 C9 C10 O4 -3.1(4)
O3 C9 C10 C11 176.3(2)
C3 C2 C18 O2 -179.5(3)
C3 C2 C18 C17 0.8(4)
C3 C4 C5 C6 -153.0(5)
C3 C4 C5' C6' 146.0(10)
C3 C4 C16 C15 -178.5(2)
C3 C4 C16 C17 0.2(4)
O4 C10 C11 C12 177.2(3)
C4 C5 C6 N1 -51.9(9)
C4 C5' C6' N1 67(2)
C4 C16 C17 C18 -0.3(4)
C5 C4 C16 C15 -8.7(5)
C5 C4 C16 C17 170.0(4)
C6 N1 C7 C8 -166.3(4)
C6 N1 C15 C14 165.8(4)
C6 N1 C15 C16 -14.2(5)
C5' C4 C16 C15 21.2(10)
C5' C4 C16 C17 -160.1(10)
C6' N1 C7 C8 160.4(10)
C6' N1 C15 C14 -160.1(10)
C6' N1 C15 C16 19.8(11)
C7 N1 C6 C5 -147.1(5)
C7 N1 C6' C5' 149.1(11)
C7 N1 C15 C14 -3.8(3)
C7 N1 C15 C16 176.1(2)
C7 C8 C9 O3 7.3(3)
C7 C8 C9 C10 -176.7(2)
C7 C8 C13 C12 175.7(2)
C7 C8 C13 C14 -5.1(3)
C8 C9 C10 O4 -179.0(2)
C8 C9 C10 C11 0.5(4)
C8 C13 C14 C15 4.7(3)
C9 C8 C13 C12 -3.3(3)
C9 C8 C13 C14 175.9(2)
C9 C10 C11 C12 -2.2(4)
C10 C11 C12 C13 1.2(4)
C11 C12 C13 C8 1.5(4)
C11 C12 C13 C14 -177.6(2)
C12 C13 C14 C15 -176.1(2)
C13 C8 C9 O3 -173.79(19)
C13 C8 C9 C10 2.3(3)
C13 C14 C15 N1 -0.4(3)
C13 C14 C15 C16 179.7(2)
C14 C15 C16 C4 176.3(2)
C14 C15 C16 C17 -2.3(3)
C15 N1 C6 C5 42.9(8)
C15 N1 C6' C5' -52.9(19)
C15 N1 C7 C8 3.3(3)
C15 C16 C17 C18 178.4(2)
C16 C4 C5 C6 37.0(8)
C16 C4 C5' C6' -54.2(18)
C16 C17 C18 O2 -179.9(3)
C16 C17 C18 C2 -0.2(4)
C18 C2 C3 C4 -0.9(4)
C19 O3 C9 C8 -115.9(2)
C19 O3 C9 C10 68.2(3)
C20 O4 C10 C9 176.8(3)
C20 O4 C10 C11 -2.6(4)
Cl1 C22 C23 C24 177.0(2)
N2 C21 C22 Cl1 -1.6(3)
N2 C21 C22 C23 176.7(2)
N2 C21 C26 Cl2 4.9(3)
N2 C21 C26 C25 -175.4(2)
N2 C27 C28 C29 -179.8(2)
N2 C27 C32 C31 -179.28(18)
N2 C27 C32 C33 3.5(3)
C21 N2 C27 C28 7.5(3)
C21 N2 C27 C32 -172.76(18)
C21 C22 C23 C24 -1.3(4)
C22 C21 C26 Cl2 -178.90(16)
C22 C21 C26 C25 0.8(3)
C22 C23 C24 C25 0.8(4)
C23 C24 C25 C26 0.5(4)
C24 C25 C26 Cl2 178.4(2)
C24 C25 C26 C21 -1.4(4)
C26 C21 C22 Cl1 -177.79(16)
C26 C21 C22 C23 0.5(3)
C27 N2 C21 C22 69.4(3)
C27 N2 C21 C26 -114.6(2)
C27 C28 C29 C30 -1.2(4)
C27 C32 C33 C34 -75.2(3)
C28 C27 C32 C31 0.4(3)
C28 C27 C32 C33 -176.77(19)
C28 C29 C30 C31 0.9(4)
C29 C30 C31 C32 0.0(4)
C30 C31 C32 C27 -0.7(3)
C30 C31 C32 C33 176.5(2)
C31 C32 C33 C34 107.6(2)
C32 C27 C28 C29 0.5(3)
C32 C33 C34 O5 -107.0(2)
C32 C33 C34 O6 72.9(3)

_cod_database_fobs_code 2021831
